data_1524643
loop_
_publ_author_name
'Kal'ichak, Ya.M.'
'Bodak, O.I.'
'Gladyshevskii, E.I.'

_publ_section_title
;
 Compounds of the Th Mn112 type in the Ce - Mo - (Fe, Co, Ni) systems
;
_journal_name_full Kristallografiya
_journal_page_first 507
_journal_page_last 510
_journal_volume 21
_journal_year 1976
_chemical_formula_sum 'Ce Fe7.68 Mn4.32'
_chemical_name_systematic 'Ce (Fe0.64 Mn0.36)12'
_space_group_IT_number 139
_symmetry_space_group_name_Hall '-I 4 2'
_symmetry_space_group_name_H-M 'I 4/m m m'
_cell_angle_alpha 90
_cell_angle_beta 90
_cell_angle_gamma 90
_cell_formula_units_Z 2
_cell_length_a 8.57
_cell_length_b 8.57
_cell_length_c 4.759
_cell_volume 349.524
_citation_journal_id_ASTM KRISAJ
_cod_data_source_file Kalichak_KRISAJ_1976_781.cif
_cod_data_source_block Ce1Fe7.68Mn4.32
_cod_original_cell_volume 349.5242
_cod_original_formula_sum 'Ce1 Fe7.68 Mn4.32'
_cod_database_code 1524643

loop_
_symmetry_equiv_pos_as_xyz
x,y,z
-y,x,z
-x,-y,z
y,-x,z
x,-y,-z
y,x,-z
-x,y,-z
-y,-x,-z
-x,-y,-z
y,-x,-z
x,y,-z
-y,x,-z
-x,y,z
-y,-x,z
x,-y,z
y,x,z
x+1/2,y+1/2,z+1/2
-y+1/2,x+1/2,z+1/2
-x+1/2,-y+1/2,z+1/2
y+1/2,-x+1/2,z+1/2
x+1/2,-y+1/2,-z+1/2
y+1/2,x+1/2,-z+1/2
-x+1/2,y+1/2,-z+1/2
-y+1/2,-x+1/2,-z+1/2
-x+1/2,-y+1/2,-z+1/2
y+1/2,-x+1/2,-z+1/2
x+1/2,y+1/2,-z+1/2
-y+1/2,x+1/2,-z+1/2
-x+1/2,y+1/2,z+1/2
-y+1/2,-x+1/2,z+1/2
x+1/2,-y+1/2,z+1/2
y+1/2,x+1/2,z+1/2

loop_
_atom_site_label
_atom_site_type_symbol
_atom_site_fract_x
_atom_site_fract_y
_atom_site_fract_z
_atom_site_occupancy
_atom_site_U_iso_or_equiv
Mn3 Mn 0.2759 0.5 0 0.36 0.0
Fe1 Fe 0.25 0.25 0.25 0.64 0.0
Fe2 Fe 0.3625 0 0 0.64 0.0
Mn2 Mn 0.3625 0 0 0.36 0.0
Ce1 Ce 0 0 0 1 0.0
Fe3 Fe 0.2759 0.5 0 0.64 0.0
Mn1 Mn 0.25 0.25 0.25 0.36 0.0
